data_4328970
loop_
_publ_author_name
'Yu Wang'
'Chun-Ting He'
'Yi-Jiang Liu'
'Tian-Qi Zhao'
'Xiao-Min Lu'
'Wei-Xiong Zhang'
'Jie-Peng Zhang'
'Xiao-Ming Chen'

_publ_section_title
;
 Copper(I) and Silver(I) 2-Methylimidazolates: Extended Isomerism,
 Isomerization, and Host-Guest Properties
;
_journal_name_full 'Inorganic Chemistry'
_journal_page_first 4772
_journal_page_last 4778
_journal_paper_doi 10.1021/ic300083k
_journal_volume 51
_journal_year 2012
_chemical_formula_sum 'C44 H63 Cu11 N22 O4'
_chemical_formula_weight 1663.10
_chemical_name_systematic
; 
 ? 
;
_space_group_IT_number 12
_symmetry_cell_setting monoclinic
_symmetry_space_group_name_Hall '-C 2y'
_symmetry_space_group_name_H-M 'C 1 2/m 1'
_atom_sites_solution_hydrogens geom
_atom_sites_solution_primary direct
_atom_sites_solution_secondary difmap
_audit_creation_method SHELXL-97
_cell_angle_alpha 90.00
_cell_angle_beta 125.899(4)
_cell_angle_gamma 90.00
_cell_formula_units_Z 2
_cell_length_a 14.452(4)
_cell_length_b 27.712(7)
_cell_length_c 11.427(3)
_cell_measurement_temperature 113(2)
_cell_volume 3707.2(17)
_computing_structure_refinement 'SHELXL-97 (Sheldrick, 1997)'
_computing_structure_solution 'SHELXS-97 (Sheldrick, 1990)'
_diffrn_ambient_temperature 113(2)
_diffrn_measured_fraction_theta_full 0.986
_diffrn_measured_fraction_theta_max 0.986
_diffrn_measurement_device_type CCD
_diffrn_measurement_method '/w scan'
_diffrn_radiation_monochromator graphite
_diffrn_radiation_source 'fine-focus sealed tube'
_diffrn_radiation_type MoK\a
_diffrn_radiation_wavelength 0.71073
_diffrn_reflns_av_R_equivalents 0.0901
_diffrn_reflns_av_sigmaI/netI 0.1455
_diffrn_reflns_limit_h_max 16
_diffrn_reflns_limit_h_min -17
_diffrn_reflns_limit_k_max 34
_diffrn_reflns_limit_k_min -27
_diffrn_reflns_limit_l_max 13
_diffrn_reflns_limit_l_min -14
_diffrn_reflns_number 8943
_diffrn_reflns_theta_full 26.00
_diffrn_reflns_theta_max 26.00
_diffrn_reflns_theta_min 1.89
_exptl_absorpt_coefficient_mu 3.134
_exptl_absorpt_correction_T_max 0.8591
_exptl_absorpt_correction_T_min 0.7446
_exptl_absorpt_correction_type multi-scan
_exptl_absorpt_process_details SADABS
_exptl_crystal_colour block
_exptl_crystal_density_diffrn 1.490
_exptl_crystal_description 'pale yellow'
_exptl_crystal_F_000 1664
_exptl_crystal_size_max 0.10
_exptl_crystal_size_mid 0.05
_exptl_crystal_size_min 0.05
_refine_diff_density_max 1.341
_refine_diff_density_min -0.655
_refine_diff_density_rms 0.147
_refine_ls_extinction_method none
_refine_ls_goodness_of_fit_ref 1.090
_refine_ls_hydrogen_treatment constr
_refine_ls_matrix_type full
_refine_ls_number_parameters 244
_refine_ls_number_reflns 3679
_refine_ls_number_restraints 23
_refine_ls_restrained_S_all 1.087
_refine_ls_R_factor_all 0.1880
_refine_ls_R_factor_gt 0.0776
_refine_ls_shift/su_max 0.000
_refine_ls_shift/su_mean 0.000
_refine_ls_structure_factor_coef Fsqd
_refine_ls_weighting_details 'calc w=1/[\s^2^(Fo^2^)+(0.0720P)^2^+30.3990P] where P=(Fo^2^+2Fc^2^)/3'
_refine_ls_weighting_scheme calc
_refine_ls_wR_factor_gt 0.1700
_refine_ls_wR_factor_ref 0.2192
_reflns_number_gt 1661
_reflns_number_total 3679
_reflns_threshold_expression >2sigma(I)
_cod_data_source_file ic300083k_si_002_1.cif
_cod_data_source_block 1d
_cod_database_code 4328970

loop_
_symmetry_equiv_pos_as_xyz
'x, y, z'
'-x, y, -z'
'x+1/2, y+1/2, z'
'-x+1/2, y+1/2, -z'
'-x, -y, -z'
'x, -y, z'
'-x+1/2, -y+1/2, -z'
'x+1/2, -y+1/2, z'

loop_
_atom_site_label
_atom_site_type_symbol
_atom_site_fract_x
_atom_site_fract_y
_atom_site_fract_z
_atom_site_U_iso_or_equiv
_atom_site_adp_type
_atom_site_occupancy
_atom_site_symmetry_multiplicity
_atom_site_calc_flag
_atom_site_refinement_flags
_atom_site_disorder_assembly
_atom_site_disorder_group
Cu1 Cu 0.5000 0.14212(6) 0.5000 0.0479(6) Uani 1 2 d S . .
N1 N 0.3500(7) 0.1431(3) 0.3330(8) 0.043(2) Uani 1 1 d . . .
C1 C 0.2768(10) 0.1075(4) 0.2563(12) 0.055(3) Uani 1 1 d . . .
H1A H 0.2894 0.0743 0.2830 0.066 Uiso 1 1 calc R . .
C2 C 0.1821(10) 0.1256(4) 0.1350(12) 0.055(3) Uani 1 1 d . . .
H2A H 0.1184 0.1071 0.0621 0.066 Uiso 1 1 calc R . .
N2 N 0.1919(7) 0.1748(3) 0.1334(8) 0.041(2) Uani 1 1 d . . .
C3 C 0.2974(9) 0.1845(4) 0.2558(11) 0.039(3) Uani 1 1 d . . .
C4 C 0.3478(10) 0.2333(4) 0.3017(11) 0.046(3) Uani 1 1 d . . .
H4A H 0.2947 0.2570 0.2291 0.068 Uiso 1 1 calc R . .
H4B H 0.4200 0.2342 0.3119 0.068 Uiso 1 1 calc R . .
H4C H 0.3620 0.2411 0.3947 0.068 Uiso 1 1 calc R . .
Cu2 Cu 0.09446(11) 0.21851(5) -0.00684(12) 0.0414(4) Uani 1 1 d . . .
N3 N 0.0039(7) 0.2636(3) -0.1515(8) 0.042(2) Uani 1 1 d . . .
C5 C -0.0955(9) 0.2534(4) -0.2879(11) 0.046(3) Uani 1 1 d . . .
H5A H -0.1295 0.2225 -0.3217 0.055 Uiso 1 1 calc R . .
C6 C -0.1349(9) 0.2944(4) -0.3627(10) 0.048(3) Uani 1 1 d . . .
H6A H -0.2014 0.2976 -0.4591 0.057 Uiso 1 1 calc R . .
N4 N -0.0623(8) 0.3321(3) -0.2763(8) 0.048(3) Uani 1 1 d . . .
C7 C 0.0204(10) 0.3115(4) -0.1509(10) 0.043(3) Uani 1 1 d . . .
C8 C 0.1157(10) 0.3383(5) -0.0258(11) 0.061(4) Uani 1 1 d . . .
H8A H 0.1098 0.3725 -0.0506 0.091 Uiso 1 1 calc R . .
H8B H 0.1885 0.3254 -0.0005 0.091 Uiso 1 1 calc R . .
H8C H 0.1119 0.3346 0.0567 0.091 Uiso 1 1 calc R . .
C10 C -0.0737(16) 0.5000 -0.3219(17) 0.062(5) Uani 1 2 d SD . .
Cu3 Cu -0.1003(5) 0.3958(2) -0.3300(7) 0.0533(16) Uani 0.50 1 d P . 1
N5 N -0.139(2) 0.4601(8) -0.381(2) 0.063(6) Uani 0.50 1 d PD . 1
C9 C -0.249(3) 0.4745(9) -0.502(3) 0.078(9) Uani 0.50 1 d PD . 1
H9A H -0.3121 0.4547 -0.5731 0.093 Uiso 0.50 1 d PR . 1
C11 C 0.0463(19) 0.5000 -0.194(2) 0.088(14) Uani 0.50 2 d SPD . 1
H11A H 0.0993 0.5000 -0.2199 0.133 Uiso 0.50 2 d SPR . 1
H11B H 0.0581 0.4720 -0.1373 0.133 Uiso 0.50 1 d PR . 1
Cu3' Cu -0.0494(5) 0.3959(2) -0.3268(7) 0.0487(15) Uani 0.50 1 d P . 2
C9' C -0.0088(19) 0.4762(8) -0.454(2) 0.047(6) Uani 0.50 1 d P . 2
H9B H 0.0160 0.4557 -0.4994 0.057 Uiso 0.50 1 d PR . 2
N5' N -0.0436(17) 0.4602(6) -0.3710(18) 0.040(5) Uani 0.50 1 d P . 2
C11' C -0.115(4) 0.5000 -0.231(4) 0.101(16) Uani 0.50 2 d SPD . 2
H11C H -0.1966 0.5000 -0.2869 0.151 Uiso 0.50 2 d SPR . 2
H11D H -0.0852 0.5280 -0.1701 0.151 Uiso 0.50 1 d PR . 2
Cu4 Cu 0.5000 0.5000 0.5000 0.100(3) Uani 0.50 4 d SPD . 2
N6 N 0.443(3) 0.5000 0.3055(16) 0.106(13) Uani 0.50 2 d SPDU A 2
C12 C 0.331(3) 0.5000 0.187(5) 0.17(3) Uani 0.50 2 d SPD A 2
H12A H 0.2647 0.5000 0.1847 0.201 Uiso 0.50 2 calc SPR A 2
C13 C 0.337(3) 0.5000 0.073(6) 0.122(19) Uani 0.50 2 d SPD A 2
H13A H 0.2713 0.5000 -0.0244 0.146 Uiso 0.50 2 calc SPR A 2
N7 N 0.447(3) 0.5000 0.113(3) 0.069(9) Uani 0.50 2 d SPD A 2
Cu5 Cu 0.5000 0.5000 0.0000 0.099(3) Uani 0.50 4 d SPD . 2
C14 C 0.508(3) 0.5000 0.258(3) 0.086(14) Uani 0.50 2 d SPDU A 2
C15 C 0.635(3) 0.5000 0.352(5) 0.21(4) Uani 0.50 2 d SPD A 2
H15A H 0.6614 0.5000 0.2923 0.309 Uiso 0.50 2 d SPR A 2
H15B H 0.6621 0.5283 0.4116 0.309 Uiso 0.50 1 d PR A 2
O1 O 0.0412(19) 0.1297(7) 0.689(2) 0.159(11) Uiso 0.50 1 d P B 1
H1WA H 0.0316 0.1287 0.6083 0.238 Uiso 0.50 1 d PR B 1
H1WB H 0.1124 0.1316 0.7556 0.238 Uiso 0.50 1 d PR B 1
O2 O 0.0875(19) 0.1266(7) 0.567(2) 0.216(16) Uiso 0.50 1 d PR B 2
H2WA H 0.1042 0.1252 0.5069 0.323 Uiso 0.50 1 d PR B 2
H2WB H 0.0232 0.1282 0.5536 0.323 Uiso 0.50 1 d PR B 2

loop_
_atom_site_aniso_label
_atom_site_aniso_U_11
_atom_site_aniso_U_22
_atom_site_aniso_U_33
_atom_site_aniso_U_23
_atom_site_aniso_U_13
_atom_site_aniso_U_12
Cu1 0.0408(13) 0.0324(11) 0.0273(9) 0.000 -0.0041(9) 0.000
N1 0.039(6) 0.023(5) 0.032(5) 0.004(4) 0.001(4) -0.003(4)
C1 0.046(8) 0.029(6) 0.042(6) 0.002(5) -0.001(6) -0.002(6)
C2 0.054(9) 0.019(6) 0.054(7) -0.007(5) 0.011(7) -0.010(5)
N2 0.029(5) 0.058(6) 0.022(4) 0.006(4) 0.006(4) 0.005(4)
C3 0.032(7) 0.039(6) 0.038(6) 0.001(5) 0.017(5) 0.001(5)
C4 0.044(8) 0.040(7) 0.036(6) 0.005(5) 0.014(6) -0.001(5)
Cu2 0.0370(8) 0.0441(8) 0.0235(6) 0.0045(6) 0.0067(6) 0.0026(7)
N3 0.039(6) 0.052(6) 0.023(4) 0.003(4) 0.012(4) 0.000(4)
C5 0.034(7) 0.047(7) 0.033(6) 0.002(5) 0.006(5) -0.010(6)
C6 0.043(7) 0.053(8) 0.024(5) 0.008(5) 0.007(5) -0.008(6)
N4 0.058(7) 0.040(6) 0.022(4) 0.013(4) 0.010(4) 0.003(5)
C7 0.051(8) 0.039(7) 0.025(5) 0.005(5) 0.015(5) 0.005(6)
C8 0.059(9) 0.067(9) 0.034(6) -0.008(6) 0.015(6) -0.010(7)
C10 0.078(15) 0.041(11) 0.041(10) 0.000 0.021(11) 0.000
Cu3 0.070(4) 0.037(2) 0.0385(19) 0.0078(14) 0.023(3) 0.002(3)
N5 0.066(17) 0.067(16) 0.030(10) 0.007(10) 0.013(12) 0.010(13)
C9 0.10(2) 0.044(15) 0.070(18) 0.010(14) 0.040(18) 0.016(15)
C11 0.08(3) 0.06(3) 0.08(3) 0.000 0.02(3) 0.000
Cu3' 0.061(4) 0.038(2) 0.0353(19) 0.0052(13) 0.022(3) 0.002(3)
C9' 0.039(14) 0.065(15) 0.024(10) -0.011(9) 0.011(11) 0.005(11)
N5' 0.036(12) 0.034(11) 0.029(9) 0.001(8) 0.008(9) 0.001(9)
C11' 0.16(5) 0.07(3) 0.08(3) 0.000 0.07(3) 0.000
Cu4 0.145(8) 0.070(5) 0.087(6) 0.000 0.069(6) 0.000
N6 0.15(3) 0.10(3) 0.13(3) 0.000 0.12(3) 0.000
C12 0.09(5) 0.30(10) 0.06(3) 0.000 0.02(4) 0.000
C13 0.10(5) 0.13(5) 0.16(6) 0.000 0.09(5) 0.000
N7 0.08(3) 0.030(16) 0.08(2) 0.000 0.04(2) 0.000
Cu5 0.128(8) 0.080(6) 0.071(5) 0.000 0.049(5) 0.000
C14 0.13(4) 0.06(2) 0.07(3) 0.000 0.06(3) 0.000
C15 0.19(8) 0.37(12) 0.10(5) 0.000 0.11(6) 0.000

loop_
_atom_type_symbol
_atom_type_description
_atom_type_scat_dispersion_real
_atom_type_scat_dispersion_imag
_atom_type_scat_source
C C 0.0033 0.0016 'International Tables Vol C Tables 4.2.6.8 and 6.1.1.4'
H H 0.0000 0.0000 'International Tables Vol C Tables 4.2.6.8 and 6.1.1.4'
N N 0.0061 0.0033 'International Tables Vol C Tables 4.2.6.8 and 6.1.1.4'
O O 0.0106 0.0060 'International Tables Vol C Tables 4.2.6.8 and 6.1.1.4'
Cu Cu 0.3201 1.2651 'International Tables Vol C Tables 4.2.6.8 and 6.1.1.4'

loop_
_geom_angle_atom_site_label_1
_geom_angle_atom_site_label_2
_geom_angle_atom_site_label_3
_geom_angle
_geom_angle_site_symmetry_1
_geom_angle_site_symmetry_3
N1 Cu1 N1 178.3(5) 2_656 .
N1 Cu1 Cu3' 84.5(3) 2_656 8_556
N1 Cu1 Cu3' 96.2(3) . 8_556
N1 Cu1 Cu3' 96.2(3) 2_656 7
N1 Cu1 Cu3' 84.5(3) . 7
Cu3' Cu1 Cu3' 133.7(3) 8_556 7
C1 N1 C3 105.7(8) . .
C1 N1 Cu1 131.2(7) . .
C3 N1 Cu1 122.9(7) . .
N1 C1 C2 109.6(10) . .
C1 C2 N2 109.4(10) . .
C3 N2 C2 104.2(9) . .
C3 N2 Cu2 126.2(8) . .
C2 N2 Cu2 129.4(7) . .
N2 C3 N1 111.1(9) . .
N2 C3 C4 124.6(9) . .
N1 C3 C4 124.3(9) . .
N2 Cu2 N3 175.7(4) . .
N2 Cu2 Cu2 102.9(3) . 2
N3 Cu2 Cu2 81.4(3) . 2
C7 N3 C5 105.5(8) . .
C7 N3 Cu2 128.8(7) . .
C5 N3 Cu2 125.7(8) . .
C6 C5 N3 108.4(10) . .
C5 C6 N4 108.8(9) . .
C7 N4 C6 105.6(8) . .
C7 N4 Cu3 131.8(8) . .
C6 N4 Cu3 121.8(7) . .
C7 N4 Cu3' 122.3(8) . .
C6 N4 Cu3' 130.2(7) . .
Cu3 N4 Cu3' 21.9(2) . .
N4 C7 N3 111.7(9) . .
N4 C7 C8 124.2(10) . .
N3 C7 C8 124.1(9) . .
N5 C10 N5 110(2) 6_565 .
N5 C10 N5' 56.5(11) 6_565 6_565
N5 C10 N5' 136.6(16) . 6_565
N5 C10 N5' 136.6(16) 6_565 .
N5 C10 N5' 56.5(11) . .
N5' C10 N5' 102(2) 6_565 .
N5 C10 C11' 84.4(18) 6_565 .
N5 C10 C11' 84.4(18) . .
N5' C10 C11' 128.7(10) 6_565 .
N5' C10 C11' 128.7(10) . .
N5 C10 C11 124.4(11) 6_565 .
N5 C10 C11 124.4(11) . .
N5' C10 C11 86.4(13) 6_565 .
N5' C10 C11 86.4(13) . .
C11' C10 C11 92(2) . .
N4 Cu3 N5 178.8(8) . .
C10 N5 C9 108(2) . .
C10 N5 Cu3 129.8(16) . .
C9 N5 Cu3 122.1(18) . .
C9 C9 N5 106.2(14) 6_565 .
N5' Cu3' N4 175.3(8) . .
N5' Cu3' Cu1 95.8(7) . 7
N4 Cu3' Cu1 88.5(4) . 7
C9' C9' C9' 90.000(4) 2_554 6_565
C9' C9' N5' 159.5(15) 2_554 .
C9' C9' N5' 108.8(11) 6_565 .
C9' C9' C9' 47.4(13) 2_554 5_564
C9' C9' C9' 42.6(13) 6_565 5_564
N5' C9' C9' 151(2) . 5_564
C9' N5' C10 109.9(16) . .
C9' N5' Cu3' 125.8(15) . .
C10 N5' Cu3' 124.3(14) . .
N6 Cu4 N6 180.000(3) 5_666 .
C14 N6 C12 107(3) . .
C14 N6 Cu4 124(2) . .
C12 N6 Cu4 129(3) . .
C13 C12 N6 105(4) . .
C12 C13 N7 113(4) . .
C14 N7 C13 102(3) . .
C14 N7 Cu5 128(2) . .
C13 N7 Cu5 130(3) . .
N7 Cu5 N7 180.000(2) . 5_665
N6 C14 N7 112.7(18) . .
N6 C14 C15 125(3) . .
N7 C14 C15 123(3) . .

loop_
_geom_bond_atom_site_label_1
_geom_bond_atom_site_label_2
_geom_bond_distance
_geom_bond_site_symmetry_2
Cu1 N1 1.868(8) 2_656
Cu1 N1 1.868(8) .
Cu1 Cu3' 2.682(6) 8_556
Cu1 Cu3' 2.682(6) 7
N1 C1 1.333(13) .
N1 C3 1.373(12) .
C1 C2 1.350(15) .
C2 N2 1.373(13) .
N2 C3 1.361(12) .
N2 Cu2 1.836(8) .
C3 C4 1.478(14) .
Cu2 N3 1.862(8) .
Cu2 Cu2 2.825(3) 2
N3 C7 1.348(13) .
N3 C5 1.396(13) .
C5 C6 1.333(14) .
C6 N4 1.395(13) .
N4 C7 1.341(12) .
N4 Cu3 1.845(11) .
N4 Cu3' 1.904(10) .
C7 C8 1.477(15) .
C10 N5 1.35(2) 6_565
C10 N5 1.35(2) .
C10 N5' 1.42(2) 6_565
C10 N5' 1.42(2) .
C10 C11' 1.471(10) .
C10 C11 1.473(10) .
Cu3 N5 1.85(2) .
N5 C9 1.43(3) .
C9 C9 1.42(5) 6_565
Cu3' N5' 1.866(18) .
Cu3' Cu1 2.682(6) 7
C9' C9' 1.21(4) 2_554
C9' C9' 1.32(4) 6_565
C9' N5' 1.39(3) .
C9' C9' 1.79(4) 5_564
Cu4 N6 1.862(10) 5_666
Cu4 N6 1.862(10) .
N6 C14 1.337(10) .
N6 C12 1.370(10) .
C12 C13 1.342(10) .
C13 N7 1.369(10) .
N7 C14 1.339(10) .
N7 Cu5 1.858(10) .
Cu5 N7 1.858(10) 5_665
C14 C15 1.481(10) .
